data_7708175
loop_
_publ_author_name
'Mkhadder, Hassan'
'Denis, Morgane'
'Gim\'enez-Marqu\'es, M\'onica'
'Ca\~n\'on-Mancisidor, Walter'
'Humbert, Bernard'
'Deunf, Elise'
'Poizot, Philippe'
'Devic, Thomas'

_publ_section_title
;
 A tris-oxovanadium pyrogallate complex: synthesis, structure, and
 magnetic and electronic properties
;
_journal_name_full 'Dalton Transactions'
_journal_paper_doi 10.1039/D1DT01990B
_journal_year 2021
_chemical_formula_moiety C24H23K3N2O14V3
_chemical_formula_sum 'C24 H23 K3 N2 O14 V3'
_chemical_formula_weight 833.57
_chemical_name_common K3V3O3(pgal)3.2DMF
_space_group_crystal_system monoclinic
_space_group_IT_number 14
_space_group_name_Hall '-P 2yn'
_space_group_name_H-M_alt 'P 1 21/n 1'
_atom_sites_solution_hydrogens geom
_audit_creation_method SHELXL-2018/3
_audit_update_record
;
2021-07-28 deposited with the CCDC.	2021-09-02 downloaded from the CCDC.
;
_cell_angle_alpha 90
_cell_angle_beta 104.210(3)
_cell_angle_gamma 90
_cell_formula_units_Z 4
_cell_length_a 8.1630(3)
_cell_length_b 26.1908(8)
_cell_length_c 15.0823(4)
_cell_measurement_reflns_used 5561
_cell_measurement_temperature 100(2)
_cell_measurement_theta_max 26.6
_cell_measurement_theta_min 2.5730
_cell_volume 3125.87(18)
_computing_cell_refinement 'CrysAlis (Oxford Diffraction, 2006)'
_computing_data_collection 'CrysAlis (Oxford Diffraction, 2006)'
_computing_data_reduction 'CrysAlis (Oxford Diffraction, 2006)'
_computing_structure_refinement 'SHELXL-2018/3 (Sheldrick, 2018)'
_computing_structure_solution SHELXS-86
_diffrn_ambient_temperature 100(2)
_diffrn_detector 'CCD plate'
_diffrn_detector_area_resol_mean 10.2930
_diffrn_detector_type Atlas
_diffrn_measured_fraction_theta_full 0.965
_diffrn_measured_fraction_theta_max 0.940
_diffrn_measurement_device 'four-circle diffractometer'
_diffrn_measurement_device_type 'Xcalibur, Atlas'
_diffrn_radiation_monochromator synchrotron
_diffrn_radiation_probe x-ray
_diffrn_radiation_type synchrotron
_diffrn_radiation_wavelength 0.67173
_diffrn_reflns_av_R_equivalents 0.0735
_diffrn_reflns_av_unetI/netI 0.0599
_diffrn_reflns_Laue_measured_fraction_full 0.965
_diffrn_reflns_Laue_measured_fraction_max 0.940
_diffrn_reflns_limit_h_max 9
_diffrn_reflns_limit_h_min -9
_diffrn_reflns_limit_k_max 34
_diffrn_reflns_limit_k_min -34
_diffrn_reflns_limit_l_max 20
_diffrn_reflns_limit_l_min -20
_diffrn_reflns_number 34565
_diffrn_reflns_point_group_measured_fraction_full 0.965
_diffrn_reflns_point_group_measured_fraction_max 0.940
_diffrn_reflns_theta_full 23.768
_diffrn_reflns_theta_max 26.604
_diffrn_reflns_theta_min 2.568
_diffrn_source synchrotron
_exptl_absorpt_coefficient_mu 1.142
_exptl_absorpt_correction_T_max 1.00000
_exptl_absorpt_correction_T_min 0.89567
_exptl_absorpt_correction_type multi-scan
_exptl_crystal_colour black
_exptl_crystal_density_diffrn 1.771
_exptl_crystal_description prism
_exptl_crystal_F_000 1676
_exptl_crystal_preparation 'Magnetic properties'
_exptl_crystal_size_max 0.040
_exptl_crystal_size_mid 0.030
_exptl_crystal_size_min 0.020
_refine_diff_density_max 0.501
_refine_diff_density_min -0.518
_refine_diff_density_rms 0.088
_refine_ls_extinction_method none
_refine_ls_goodness_of_fit_ref 1.034
_refine_ls_hydrogen_treatment constr
_refine_ls_matrix_type full
_refine_ls_number_parameters 419
_refine_ls_number_reflns 7285
_refine_ls_number_restraints 0
_refine_ls_restrained_S_all 1.034
_refine_ls_R_factor_all 0.0707
_refine_ls_R_factor_gt 0.0426
_refine_ls_shift/su_max 0.001
_refine_ls_shift/su_mean 0.000
_refine_ls_structure_factor_coef Fsqd
_refine_ls_weighting_details 'w=1/[\s^2^(Fo^2^)+(0.0418P)^2^+1.6024P] where P=(Fo^2^+2Fc^2^)/3'
_refine_ls_weighting_scheme calc
_refine_ls_wR_factor_gt 0.0919
_refine_ls_wR_factor_ref 0.1035
_reflns_Friedel_coverage 0.000
_reflns_number_gt 5309
_reflns_number_total 7285
_reflns_threshold_expression 'I > 2\s(I)'
_cod_data_source_file d1dt01990b2.cif
_cod_data_source_block shelx
_cod_original_sg_symbol_H-M 'P 21/n'
_cod_database_code 7708175
_shelx_shelxl_version_number 2018/3
_shelx_space_group_comment
;
The symmetry employed for this shelxl refinement is uniquely defined
by the following loop, which should always be used as a source of
symmetry information in preference to the above space-group names.
They are only intended as comments.
;
_shelx_estimated_absorpt_t_min 0.956
_shelx_estimated_absorpt_t_max 0.978

loop_
_space_group_symop_operation_xyz
'x, y, z'
'-x+1/2, y+1/2, -z+1/2'
'-x, -y, -z'
'x-1/2, -y-1/2, z-1/2'

loop_
_atom_site_label
_atom_site_type_symbol
_atom_site_fract_x
_atom_site_fract_y
_atom_site_fract_z
_atom_site_U_iso_or_equiv
_atom_site_adp_type
_atom_site_occupancy
_atom_site_site_symmetry_order
_atom_site_calc_flag
_atom_site_refinement_flags_posn
_atom_site_refinement_flags_adp
_atom_site_refinement_flags_occupancy
_atom_site_disorder_assembly
_atom_site_disorder_group
V3 V 0.09644(7) 0.22551(2) 0.73744(3) 0.01904(12) Uani 1 1 d . . . . .
V1 V 0.28478(7) 0.22361(2) 0.53234(3) 0.02006(13) Uani 1 1 d . . . . .
V2 V 0.05804(7) 0.10515(2) 0.58933(3) 0.01938(13) Uani 1 1 d . . . . .
O24 O -0.0710(3) 0.25470(9) 0.68027(13) 0.0253(5) Uani 1 1 d . . . . .
O1 O 0.4527(3) 0.27880(8) 0.55891(13) 0.0240(5) Uani 1 1 d . . . . .
O11 O 0.1494(3) 0.05033(8) 0.52540(14) 0.0227(5) Uani 1 1 d . . . . .
O3 O 0.2384(3) 0.27476(8) 0.81908(13) 0.0214(5) Uani 1 1 d . . . . .
O14 O -0.1247(3) 0.11837(9) 0.52381(14) 0.0262(5) Uani 1 1 d . . . . .
O4 O 0.1162(3) 0.24799(9) 0.46660(14) 0.0268(5) Uani 1 1 d . . . . .
O2 O 0.2637(3) 0.23692(7) 0.66051(13) 0.0192(4) Uani 1 1 d . . . . .
O22 O 0.0853(3) 0.15066(8) 0.70154(13) 0.0206(5) Uani 1 1 d . . . . .
O12 O 0.2295(3) 0.14830(8) 0.54650(13) 0.0194(4) Uani 1 1 d . . . . .
C5 C 0.5412(4) 0.36569(11) 0.75958(19) 0.0228(7) Uani 1 1 d . . . . .
H5 H 0.606219 0.395000 0.782802 0.027 Uiso 1 1 calc R U . . .
O13 O 0.4169(3) 0.19582(8) 0.45054(13) 0.0219(5) Uani 1 1 d . . . . .
O21 O 0.0431(3) 0.19939(8) 0.84872(13) 0.0236(5) Uani 1 1 d . . . . .
O23 O 0.0355(3) 0.05121(8) 0.67505(14) 0.0261(5) Uani 1 1 d . . . . .
C3 C 0.3428(4) 0.30022(11) 0.77724(18) 0.0195(6) Uani 1 1 d . . . . .
C12 C 0.2951(4) 0.11980(11) 0.48464(18) 0.0192(6) Uani 1 1 d . . . . .
C13 C 0.3953(4) 0.14479(11) 0.43555(19) 0.0202(6) Uani 1 1 d . . . . .
C11 C 0.2540(4) 0.06812(11) 0.47445(19) 0.0198(6) Uani 1 1 d . . . . .
C23 C 0.0098(4) 0.06999(12) 0.7549(2) 0.0241(7) Uani 1 1 d . . . . .
C2 C 0.3552(4) 0.28141(11) 0.69238(18) 0.0192(6) Uani 1 1 d . . . . .
C1 C 0.4547(4) 0.30296(11) 0.63897(19) 0.0206(6) Uani 1 1 d . . . . .
C24 C -0.0359(4) 0.04125(13) 0.8242(2) 0.0290(7) Uani 1 1 d . . . . .
H24 H -0.050996 0.005338 0.818058 0.035 Uiso 1 1 calc R U . . .
C4 C 0.4415(4) 0.34328(11) 0.81202(19) 0.0216(7) Uani 1 1 d . . . . .
H4 H 0.440111 0.356834 0.870265 0.026 Uiso 1 1 calc R U . . .
C14 C 0.4630(4) 0.11608(12) 0.3742(2) 0.0244(7) Uani 1 1 d . . . . .
H14 H 0.534054 0.131657 0.340670 0.029 Uiso 1 1 calc R U . . .
C26 C -0.0372(4) 0.11944(13) 0.91404(19) 0.0268(7) Uani 1 1 d . . . . .
H26 H -0.055874 0.135613 0.967082 0.032 Uiso 1 1 calc R U . . .
C6 C 0.5489(4) 0.34637(12) 0.6731(2) 0.0239(7) Uani 1 1 d . . . . .
H6 H 0.617062 0.362667 0.638778 0.029 Uiso 1 1 calc R U . . .
C16 C 0.3190(4) 0.03924(12) 0.4124(2) 0.0256(7) Uani 1 1 d . . . . .
H16 H 0.293463 0.003947 0.403471 0.031 Uiso 1 1 calc R U . . .
C21 C 0.0126(4) 0.14820(12) 0.84597(19) 0.0212(6) Uani 1 1 d . . . . .
C25 C -0.0587(5) 0.06649(14) 0.9019(2) 0.0314(8) Uani 1 1 d . . . . .
H25 H -0.089917 0.047062 0.948398 0.038 Uiso 1 1 calc R U . . .
C22 C 0.0332(4) 0.12225(12) 0.76864(19) 0.0209(6) Uani 1 1 d . . . . .
C15 C 0.4234(4) 0.06401(13) 0.3636(2) 0.0271(7) Uani 1 1 d . . . . .
H15 H 0.468550 0.044598 0.321896 0.033 Uiso 1 1 calc R U . . .
K1 K 0.85242(10) 0.03758(3) 0.38032(5) 0.02933(18) Uani 1 1 d . . . . .
K2 K 0.73048(9) 0.23354(3) 0.50074(4) 0.02772(17) Uani 1 1 d . . . . .
K3 K 0.22948(9) 0.24601(3) 0.30100(4) 0.02838(17) Uani 1 1 d . . . . .
O31 O 0.6176(3) 0.18408(10) 0.66326(17) 0.0393(6) Uani 1 1 d . . . . .
O41 O 0.6654(3) 0.04778(11) 0.20830(17) 0.0457(7) Uani 1 1 d . . . . .
N31 N 0.5322(4) 0.11381(11) 0.7290(2) 0.0338(7) Uani 1 1 d . . . . .
C31 C 0.5941(4) 0.13761(14) 0.6657(2) 0.0326(8) Uani 1 1 d . . . . .
H31 H 0.621930 0.117272 0.619316 0.039 Uiso 1 1 calc R U . . .
N41 N 0.4904(4) 0.09103(13) 0.0901(2) 0.0468(9) Uani 1 1 d . . . . .
C33 C 0.4963(5) 0.14200(16) 0.8058(2) 0.0433(10) Uani 1 1 d . . . . .
H33A H 0.597050 0.142134 0.856945 0.065 Uiso 1 1 calc R U . . .
H33B H 0.402764 0.125555 0.824909 0.065 Uiso 1 1 calc R U . . .
H33C H 0.465130 0.177199 0.786880 0.065 Uiso 1 1 calc R U . . .
C32 C 0.5093(6) 0.05847(15) 0.7268(3) 0.0525(11) Uani 1 1 d . . . . .
H32A H 0.520918 0.045157 0.667945 0.079 Uiso 1 1 calc R U . . .
H32B H 0.396580 0.050260 0.734637 0.079 Uiso 1 1 calc R U . . .
H32C H 0.595167 0.042858 0.776425 0.079 Uiso 1 1 calc R U . . .
C41 C 0.6253(6) 0.08561(17) 0.1576(3) 0.0535(12) Uani 1 1 d . . . . .
H41 H 0.701171 0.113712 0.169053 0.064 Uiso 1 1 calc R U . . .
C43 C 0.4439(6) 0.13991(16) 0.0431(3) 0.0530(11) Uani 1 1 d . . . . .
H43A H 0.376744 0.160005 0.076204 0.079 Uiso 1 1 calc R U . . .
H43B H 0.377333 0.133568 -0.019378 0.079 Uiso 1 1 calc R U . . .
H43C H 0.546585 0.158812 0.041205 0.079 Uiso 1 1 calc R U . . .
C42 C 0.3620(8) 0.0498(2) 0.0731(5) 0.125(3) Uani 1 1 d . . . . .
H42A H 0.417507 0.016915 0.091184 0.187 Uiso 1 1 calc R U . . .
H42B H 0.304822 0.048934 0.007864 0.187 Uiso 1 1 calc R U . . .
H42C H 0.278973 0.056274 0.108892 0.187 Uiso 1 1 calc R U . . .

loop_
_atom_site_aniso_label
_atom_site_aniso_U_11
_atom_site_aniso_U_22
_atom_site_aniso_U_33
_atom_site_aniso_U_23
_atom_site_aniso_U_13
_atom_site_aniso_U_12
V3 0.0188(3) 0.0233(3) 0.0154(2) -0.00207(19) 0.00491(19) 0.0002(2)
V1 0.0236(3) 0.0209(3) 0.0163(2) -0.00235(19) 0.00616(19) -0.0011(2)
V2 0.0192(3) 0.0221(3) 0.0168(2) -0.00212(19) 0.00445(19) -0.0019(2)
O24 0.0237(13) 0.0331(12) 0.0193(10) -0.0007(9) 0.0058(9) -0.0001(10)
O1 0.0282(14) 0.0262(11) 0.0196(9) -0.0066(8) 0.0099(9) -0.0049(10)
O11 0.0238(13) 0.0212(11) 0.0247(10) -0.0036(8) 0.0090(9) -0.0040(9)
O3 0.0206(12) 0.0281(11) 0.0162(9) -0.0035(8) 0.0060(8) -0.0023(9)
O14 0.0246(13) 0.0318(12) 0.0220(10) -0.0026(9) 0.0051(9) -0.0019(10)
O4 0.0286(14) 0.0310(12) 0.0210(10) -0.0024(9) 0.0062(9) 0.0012(10)
O2 0.0200(12) 0.0209(10) 0.0176(9) -0.0040(8) 0.0065(8) -0.0021(9)
O22 0.0231(12) 0.0235(11) 0.0169(9) -0.0023(8) 0.0084(8) -0.0040(9)
O12 0.0201(12) 0.0203(10) 0.0187(9) -0.0036(8) 0.0067(8) -0.0020(9)
C5 0.0234(18) 0.0183(14) 0.0241(14) -0.0027(11) 0.0011(12) 0.0005(13)
O13 0.0237(13) 0.0229(11) 0.0215(10) -0.0047(8) 0.0096(9) -0.0036(9)
O21 0.0283(13) 0.0237(11) 0.0202(10) -0.0014(8) 0.0085(9) -0.0015(10)
O23 0.0331(14) 0.0240(11) 0.0230(10) -0.0013(9) 0.0103(9) -0.0023(10)
C3 0.0202(18) 0.0211(15) 0.0165(12) -0.0007(11) 0.0033(11) 0.0017(13)
C12 0.0156(17) 0.0239(15) 0.0178(12) -0.0026(11) 0.0035(11) 0.0027(13)
C13 0.0165(17) 0.0223(15) 0.0207(13) -0.0032(11) 0.0025(11) -0.0013(13)
C11 0.0150(17) 0.0214(15) 0.0235(13) -0.0027(11) 0.0056(11) 0.0000(12)
C23 0.0208(18) 0.0299(17) 0.0219(14) -0.0008(12) 0.0060(12) 0.0007(14)
C2 0.0177(18) 0.0219(15) 0.0175(12) -0.0032(11) 0.0031(11) 0.0002(12)
C1 0.0204(18) 0.0229(15) 0.0193(13) -0.0017(11) 0.0062(12) 0.0013(13)
C24 0.034(2) 0.0257(17) 0.0274(15) 0.0034(13) 0.0087(14) -0.0036(15)
C4 0.0213(18) 0.0255(16) 0.0175(13) -0.0051(11) 0.0035(11) 0.0013(13)
C14 0.0199(18) 0.0306(17) 0.0255(14) -0.0038(12) 0.0109(12) -0.0027(14)
C26 0.028(2) 0.0349(18) 0.0178(13) 0.0007(12) 0.0069(12) -0.0001(15)
C6 0.0239(19) 0.0252(16) 0.0233(14) -0.0007(12) 0.0070(12) -0.0033(14)
C16 0.027(2) 0.0214(15) 0.0289(15) -0.0033(12) 0.0079(13) 0.0036(14)
C21 0.0182(17) 0.0253(15) 0.0199(13) 0.0007(11) 0.0041(11) -0.0005(13)
C25 0.037(2) 0.0345(19) 0.0241(15) 0.0055(13) 0.0111(14) -0.0057(16)
C22 0.0197(18) 0.0253(15) 0.0184(13) 0.0027(11) 0.0060(11) -0.0010(13)
C15 0.0203(19) 0.0307(17) 0.0319(16) -0.0086(13) 0.0097(13) 0.0046(14)
K1 0.0349(5) 0.0240(3) 0.0251(3) -0.0005(3) -0.0001(3) -0.0008(3)
K2 0.0238(4) 0.0392(4) 0.0190(3) -0.0044(3) 0.0032(3) -0.0027(3)
K3 0.0252(4) 0.0371(4) 0.0227(3) 0.0039(3) 0.0056(3) -0.0039(3)
O31 0.0444(17) 0.0336(14) 0.0388(13) -0.0040(11) 0.0079(12) -0.0037(12)
O41 0.0466(18) 0.0499(17) 0.0357(13) 0.0092(12) 0.0005(12) -0.0035(14)
N31 0.0273(18) 0.0350(16) 0.0373(16) 0.0032(13) 0.0047(13) 0.0019(13)
C31 0.026(2) 0.038(2) 0.0322(17) -0.0028(15) 0.0035(14) 0.0021(16)
N41 0.053(2) 0.0412(19) 0.0390(17) 0.0024(14) -0.0024(15) -0.0009(17)
C33 0.035(2) 0.058(3) 0.0364(19) 0.0021(18) 0.0075(16) 0.003(2)
C32 0.047(3) 0.036(2) 0.065(3) 0.005(2) -0.004(2) 0.003(2)
C41 0.063(3) 0.051(3) 0.038(2) 0.0059(19) -0.004(2) -0.022(2)
C43 0.068(3) 0.048(3) 0.043(2) 0.0079(19) 0.015(2) 0.005(2)
C42 0.096(5) 0.067(4) 0.166(7) 0.028(4) -0.056(5) -0.020(4)

loop_
_atom_type_symbol
_atom_type_description
_atom_type_scat_dispersion_real
_atom_type_scat_dispersion_imag
_atom_type_scat_source
C C 0.0030 0.0010 'International Tables Vol C Tables 4.2.6.8 and 6.1.1.4'
H H 0.0000 0.0000 'International Tables Vol C Tables 4.2.6.8 and 6.1.1.4'
N N 0.0050 0.0030 'International Tables Vol C Tables 4.2.6.8 and 6.1.1.4'
O O 0.0090 0.0050 'International Tables Vol C Tables 4.2.6.8 and 6.1.1.4'
K K 0.1860 0.2250 'International Tables Vol C Tables 4.2.6.8 and 6.1.1.4'
V V 0.2870 0.4800 'International Tables Vol C Tables 4.2.6.8 and 6.1.1.4'

loop_
_geom_angle_atom_site_label_1
_geom_angle_atom_site_label_2
_geom_angle_atom_site_label_3
_geom_angle
_geom_angle_site_symmetry_1
_geom_angle_site_symmetry_3
_geom_angle_publ_flag
O24 V3 O3 108.44(10) . . ?
O24 V3 O21 106.58(10) . . ?
O3 V3 O21 85.00(9) . . ?
O24 V3 O2 103.04(10) . . ?
O3 V3 O2 83.37(8) . . ?
O21 V3 O2 150.27(9) . . ?
O24 V3 O22 109.74(10) . . ?
O3 V3 O22 141.82(9) . . ?
O21 V3 O22 83.49(8) . . ?
O2 V3 O22 88.96(8) . . ?
O4 V1 O1 106.31(11) . . ?
O4 V1 O13 106.06(10) . . ?
O1 V1 O13 86.42(9) . . ?
O4 V1 O2 105.07(10) . . ?
O1 V1 O2 84.07(8) . . ?
O13 V1 O2 148.85(9) . . ?
O4 V1 O12 105.57(10) . . ?
O1 V1 O12 148.06(9) . . ?
O13 V1 O12 82.97(8) . . ?
O2 V1 O12 89.63(8) . . ?
O14 V2 O23 109.75(11) . . ?
O14 V2 O11 105.10(10) . . ?
O23 V2 O11 84.58(9) . . ?
O14 V2 O12 107.02(10) . . ?
O23 V2 O12 143.08(9) . . ?
O11 V2 O12 82.90(8) . . ?
O14 V2 O22 106.24(10) . . ?
O23 V2 O22 83.24(8) . . ?
O11 V2 O22 148.60(9) . . ?
O12 V2 O22 89.73(8) . . ?
V3 O24 K3 101.88(9) . 4_566 ?
V3 O24 K2 128.59(11) . 1_455 ?
K3 O24 K2 109.89(8) 4_566 1_455 ?
C1 O1 V1 112.27(18) . . ?
C1 O1 K2 128.58(18) . . ?
V1 O1 K2 101.38(8) . . ?
C11 O11 V2 112.99(17) . . ?
C11 O11 K1 132.19(18) . 3_656 ?
V2 O11 K1 108.07(8) . 3_656 ?
C11 O11 K1 98.00(16) . 1_455 ?
V2 O11 K1 96.17(8) . 1_455 ?
K1 O11 K1 100.93(7) 3_656 1_455 ?
C3 O3 V3 112.02(16) . . ?
C3 O3 K2 132.14(16) . 4_566 ?
V3 O3 K2 114.70(9) . 4_566 ?
V2 O14 K1 100.09(10) . 1_455 ?
V2 O14 K2 121.76(10) . 1_455 ?
K1 O14 K2 128.70(7) 1_455 1_455 ?
V1 O4 K3 96.85(10) . . ?
V1 O4 K2 123.65(10) . 1_455 ?
K3 O4 K2 130.59(7) . 1_455 ?
C2 O2 V1 107.98(16) . . ?
C2 O2 V3 107.71(16) . . ?
V1 O2 V3 139.08(11) . . ?
C22 O22 V3 108.73(17) . . ?
C22 O22 V2 107.35(17) . . ?
V3 O22 V2 140.84(10) . . ?
C12 O12 V2 108.80(17) . . ?
C12 O12 V1 108.32(17) . . ?
V2 O12 V1 139.37(11) . . ?
C4 C5 C6 122.4(3) . . ?
C4 C5 K3 80.14(18) . 4_666 ?
C6 C5 K3 74.49(17) . 4_666 ?
C13 O13 V1 113.53(18) . . ?
C13 O13 K2 119.12(18) . . ?
V1 O13 K2 108.66(8) . . ?
C13 O13 K3 108.18(16) . . ?
V1 O13 K3 93.30(8) . . ?
K2 O13 K3 111.05(7) . . ?
C21 O21 V3 113.27(17) . . ?
C21 O21 K3 109.78(18) . 4_566 ?
V3 O21 K3 89.05(8) . 4_566 ?
C21 O21 K2 130.99(17) . 4_566 ?
V3 O21 K2 105.79(9) . 4_566 ?
K3 O21 K2 99.01(6) 4_566 4_566 ?
C23 O23 V2 112.55(19) . . ?
C23 O23 K1 136.01(18) . 3_656 ?
V2 O23 K1 108.88(9) . 3_656 ?
O3 C3 C2 116.6(3) . . ?
O3 C3 C4 126.0(2) . . ?
C2 C3 C4 117.3(3) . . ?
O3 C3 K3 117.47(18) . 4_666 ?
C2 C3 K3 71.91(17) . 4_666 ?
C4 C3 K3 79.07(18) . 4_666 ?
C13 C12 C11 123.6(3) . . ?
C13 C12 O12 118.3(3) . . ?
C11 C12 O12 118.1(3) . . ?
O13 C13 C12 116.3(3) . . ?
O13 C13 C14 125.4(3) . . ?
C12 C13 C14 118.4(3) . . ?
O11 C11 C12 115.9(3) . . ?
O11 C11 C16 125.7(3) . . ?
C12 C11 C16 118.4(3) . . ?
O23 C23 C22 116.1(3) . . ?
O23 C23 C24 126.0(3) . . ?
C22 C23 C24 117.9(3) . . ?
C1 C2 C3 124.7(3) . . ?
C1 C2 O2 118.3(2) . . ?
C3 C2 O2 117.0(3) . . ?
C1 C2 K3 76.51(17) . 4_666 ?
C3 C2 K3 83.34(17) . 4_666 ?
O2 C2 K3 110.66(17) . 4_666 ?
O1 C1 C2 116.3(3) . . ?
O1 C1 C6 126.3(3) . . ?
C2 C1 C6 117.5(3) . . ?
O1 C1 K3 110.47(18) . 4_666 ?
C2 C1 K3 78.02(17) . 4_666 ?
C6 C1 K3 79.81(18) . 4_666 ?
C25 C24 C23 118.9(3) . . ?
C5 C4 C3 119.0(3) . . ?
C5 C4 K3 75.61(18) . 4_666 ?
C3 C4 K3 76.51(17) . 4_666 ?
C15 C14 C13 118.6(3) . . ?
C25 C26 C21 118.8(3) . . ?
C1 C6 C5 119.1(3) . . ?
C1 C6 K3 74.86(17) . 4_666 ?
C5 C6 K3 80.45(17) . 4_666 ?
C11 C16 C15 118.4(3) . . ?
O21 C21 C22 116.5(3) . . ?
O21 C21 C26 125.9(3) . . ?
C22 C21 C26 117.6(3) . . ?
C24 C25 C26 122.5(3) . . ?
C23 C22 C21 124.3(3) . . ?
C23 C22 O22 118.0(3) . . ?
C21 C22 O22 117.7(3) . . ?
C14 C15 C16 122.6(3) . . ?
O41 K1 O23 86.69(8) . 3_656 ?
O41 K1 O11 121.17(8) . 3_656 ?
O23 K1 O11 58.47(6) 3_656 3_656 ?
O41 K1 O11 154.61(8) . 1_655 ?
O23 K1 O11 92.82(7) 3_656 1_655 ?
O11 K1 O11 79.07(7) 3_656 1_655 ?
O41 K1 O14 123.21(8) . 1_655 ?
O23 K1 O14 149.69(7) 3_656 1_655 ?
O11 K1 O14 103.20(6) 3_656 1_655 ?
O11 K1 O14 58.29(6) 1_655 1_655 ?
O13 K2 O3 86.78(6) . 4_665 ?
O13 K2 O24 128.52(7) . 1_655 ?
O3 K2 O24 144.22(7) 4_665 1_655 ?
O13 K2 O1 57.85(6) . . ?
O3 K2 O1 123.09(6) 4_665 . ?
O24 K2 O1 86.39(6) 1_655 . ?
O13 K2 O21 74.11(6) . 4_665 ?
O3 K2 O21 54.48(6) 4_665 4_665 ?
O24 K2 O21 132.74(7) 1_655 4_665 ?
O1 K2 O21 72.50(6) . 4_665 ?
O13 K2 O31 67.70(7) . . ?
O3 K2 O31 146.40(7) 4_665 . ?
O24 K2 O31 62.64(7) 1_655 . ?
O1 K2 O31 61.50(7) . . ?
O21 K2 O31 130.89(7) 4_665 . ?
O13 K2 O14 89.14(6) . 1_655 ?
O3 K2 O14 86.35(6) 4_665 1_655 ?
O24 K2 O14 88.36(6) 1_655 1_655 ?
O1 K2 O14 130.31(6) . 1_655 ?
O21 K2 O14 137.38(6) 4_665 1_655 ?
O31 K2 O14 72.35(6) . 1_655 ?
O13 K2 O4 150.79(6) . 1_655 ?
O3 K2 O4 66.64(6) 4_665 1_655 ?
O24 K2 O4 77.66(6) 1_655 1_655 ?
O1 K2 O4 147.60(6) . 1_655 ?
O21 K2 O4 98.02(6) 4_665 1_655 ?
O31 K2 O4 130.05(6) . 1_655 ?
O14 K2 O4 77.75(6) 1_655 1_655 ?
O24 K3 O13 104.06(7) 4_665 . ?
O24 K3 O31 69.02(7) 4_665 4_565 ?
O13 K3 O31 163.42(8) . 4_565 ?
O24 K3 O21 61.81(6) 4_665 4_665 ?
O13 K3 O21 75.40(6) . 4_665 ?
O31 K3 O21 88.17(7) 4_565 4_665 ?
O24 K3 O4 162.79(7) 4_665 . ?
O13 K3 O4 61.62(6) . . ?
O31 K3 O4 121.82(8) 4_565 . ?
O21 K3 O4 103.37(6) 4_665 . ?
C31 O31 K3 131.2(2) . 4_666 ?
C31 O31 K2 120.9(2) . . ?
K3 O31 K2 102.16(8) 4_666 . ?
C41 O41 K1 132.5(3) . . ?
C31 N31 C32 120.9(3) . . ?
C31 N31 C33 120.9(3) . . ?
C32 N31 C33 118.0(3) . . ?
O31 C31 N31 124.7(3) . . ?
C41 N41 C43 122.5(4) . . ?
C41 N41 C42 118.6(4) . . ?
C43 N41 C42 117.6(4) . . ?
O41 C41 N41 127.4(4) . . ?

loop_
_geom_bond_atom_site_label_1
_geom_bond_atom_site_label_2
_geom_bond_distance
_geom_bond_site_symmetry_2
_geom_bond_publ_flag
V3 O24 1.618(2) . ?
V3 O3 1.955(2) . ?
V3 O21 1.958(2) . ?
V3 O2 2.019(2) . ?
V3 O22 2.030(2) . ?
V1 O4 1.617(2) . ?
V1 O1 1.965(2) . ?
V1 O13 1.967(2) . ?
V1 O2 2.0128(19) . ?
V1 O12 2.046(2) . ?
V2 O14 1.612(2) . ?
V2 O23 1.954(2) . ?
V2 O11 1.975(2) . ?
V2 O12 2.024(2) . ?
V2 O22 2.037(2) . ?
O24 K3 2.725(2) 4_566 ?
O24 K2 2.848(2) 1_455 ?
O1 C1 1.360(3) . ?
O1 K2 2.879(2) . ?
O11 C11 1.363(4) . ?
O11 K1 2.708(2) 3_656 ?
O11 K1 2.859(2) 1_455 ?
O3 C3 1.354(4) . ?
O3 K2 2.765(2) 4_566 ?
O14 K1 3.000(2) 1_455 ?
O14 K2 3.227(2) 1_455 ?
O4 K3 2.869(2) . ?
O4 K2 3.335(2) 1_455 ?
O2 C2 1.404(3) . ?
O22 C22 1.404(3) . ?
O12 C12 1.400(3) . ?
C5 C4 1.396(4) . ?
C5 C6 1.414(4) . ?
C5 K3 3.293(3) 4_666 ?
O13 C13 1.360(3) . ?
O13 K2 2.674(2) . ?
O13 K3 2.732(2) . ?
O21 C21 1.362(4) . ?
O21 K3 2.866(2) 4_566 ?
O21 K2 2.993(2) 4_566 ?
O23 C23 1.365(3) . ?
O23 K1 2.705(2) 3_656 ?
C3 C2 1.398(4) . ?
C3 C4 1.410(4) . ?
C3 K3 3.317(3) 4_666 ?
C12 C13 1.394(4) . ?
C12 C11 1.394(4) . ?
C13 C14 1.407(4) . ?
C11 C16 1.405(4) . ?
C23 C22 1.390(4) . ?
C23 C24 1.410(4) . ?
C2 C1 1.396(4) . ?
C2 K3 3.174(3) 4_666 ?
C1 C6 1.398(4) . ?
C1 K3 3.155(3) 4_666 ?
C24 C25 1.398(4) . ?
C4 K3 3.349(3) 4_666 ?
C14 C15 1.402(4) . ?
C26 C25 1.404(5) . ?
C26 C21 1.411(4) . ?
C6 K3 3.217(3) 4_666 ?
C16 C15 1.413(5) . ?
C21 C22 1.395(4) . ?
K1 O41 2.681(3) . ?
K2 O31 3.106(3) . ?
K3 O31 2.751(3) 4_565 ?
O31 C31 1.234(4) . ?
O41 C41 1.245(5) . ?
N31 C31 1.339(4) . ?
N31 C32 1.461(5) . ?
N31 C33 1.462(5) . ?
N41 C41 1.311(5) . ?
N41 C43 1.467(5) . ?
N41 C42 1.483(7) . ?
